data_1551364
loop_
_publ_author_name
'Imogen A. Riddell'
'Maarten M. J. Smulders'
'Jack K. Clegg'
'Yana R. Hristova'
'Boris Breiner'
'John D. Thoburn'
'Jonathan R. Nitschke'

_publ_section_title
;
 Anion-induced reconstitution of a self-assembling system to express a
 chloride-binding Co10L15 pentagonal prism
;
_journal_name_full 'Nature Chemistry'
_journal_page_first 751
_journal_page_last 756
_journal_paper_doi 10.1038/nchem.1407
_journal_volume 4
_journal_year 2012
_chemical_formula_moiety 'C36 H30Co N6, 2(Cl O4)'
_chemical_formula_sum 'C36 H30 Cl2 Co N6 O8'
_chemical_formula_weight 804.49
_space_group_IT_number 2
_space_group_name_Hall '-P 1'
_space_group_name_H-M_alt 'P -1'
_symmetry_cell_setting triclinic
_symmetry_Int_Tables_number 2
_symmetry_space_group_name_Hall '-P 1'
_symmetry_space_group_name_H-M 'P -1'
_atom_sites_solution_hydrogens geom
_atom_sites_solution_primary direct
_atom_sites_solution_secondary difmap
_cell_angle_alpha 113.73(3)
_cell_angle_beta 95.26(3)
_cell_angle_gamma 90.27(3)
_cell_formula_units_Z 4
_cell_length_a 9.757(2)
_cell_length_b 19.778(4)
_cell_length_c 20.491(4)
_cell_measurement_reflns_used 180698
_cell_measurement_temperature 180(2)
_cell_measurement_theta_max 23.26
_cell_measurement_theta_min 1
_cell_volume 3600.9(15)
_computing_cell_refinement 'HKL Scalepack (Otwinowski & Minor 1997)'
_computing_data_collection 'Collect (Nonius B.V. 1998)'
_computing_data_reduction
;
 HKL Denzo and Scalepack (Otwinowski & Minor 1997)
;
_computing_molecular_graphics
;ORTEP-3 (Farrugia, 1997)
WINGX-32 (Farrugia, 1999) 
;
_computing_publication_material 'enCIFer 1.1 (CCDC, 2005)'
_computing_structure_refinement 'SHELXL-97 (Sheldrick 1997)'
_computing_structure_solution 'SIR-97 (Altomare et al. 1999)'
_diffrn_ambient_temperature 180(2)
_diffrn_measured_fraction_theta_full 0.428
_diffrn_measured_fraction_theta_max 0.428
_diffrn_measurement_device_type 'Nonius Kappa CCD'
_diffrn_measurement_method 'Thin slice \w and \f scans'
_diffrn_radiation_monochromator graphite
_diffrn_radiation_source 'fine-focus sealed tube'
_diffrn_radiation_type MoK\a
_diffrn_radiation_wavelength 0.71073
_diffrn_reflns_av_R_equivalents 0.1018
_diffrn_reflns_av_sigmaI/netI 0.1805
_diffrn_reflns_limit_h_max 10
_diffrn_reflns_limit_h_min -10
_diffrn_reflns_limit_k_max 18
_diffrn_reflns_limit_k_min -20
_diffrn_reflns_limit_l_max 22
_diffrn_reflns_limit_l_min -18
_diffrn_reflns_number 6220
_diffrn_reflns_theta_full 23.25
_diffrn_reflns_theta_max 23.25
_diffrn_reflns_theta_min 2.95
_diffrn_standards_decay_% 0
_diffrn_standards_interval_count 0
_diffrn_standards_interval_time 0
_diffrn_standards_number 0
_exptl_absorpt_coefficient_mu 0.686
_exptl_absorpt_correction_T_max 1.197
_exptl_absorpt_correction_T_min 0.438
_exptl_absorpt_correction_type multi-scan
_exptl_absorpt_process_details
;
multi-scan from symmetry-related measurements 
 Sortav (Blessing 1995)
;
_exptl_crystal_colour orange
_exptl_crystal_density_diffrn 1.484
_exptl_crystal_density_method 'not measured'
_exptl_crystal_description blade
_exptl_crystal_F_000 1652
_exptl_crystal_size_max 0.50
_exptl_crystal_size_mid 0.05
_exptl_crystal_size_min 0.01
_refine_diff_density_max 0.985
_refine_diff_density_min -0.596
_refine_diff_density_rms 0.171
_refine_ls_extinction_coef 0.014(3)
_refine_ls_extinction_expression Fc^*^=kFc[1+0.001xFc^2^\l^3^/sin(2\q)]^-1/4^
_refine_ls_extinction_method SHELXL
_refine_ls_goodness_of_fit_ref 1.363
_refine_ls_hydrogen_treatment constr
_refine_ls_matrix_type full
_refine_ls_number_parameters 312
_refine_ls_number_reflns 4421
_refine_ls_number_restraints 0
_refine_ls_restrained_S_all 1.363
_refine_ls_R_factor_all 0.2604
_refine_ls_R_factor_gt 0.1614
_refine_ls_shift/su_max 0.000
_refine_ls_shift/su_mean 0.000
_refine_ls_structure_factor_coef Fsqd
_refine_ls_weighting_details 'calc w=1/[\s^2^(Fo^2^)+(0.2000P)^2^+0.0000P] where P=(Fo^2^+2Fc^2^)/3'
_refine_ls_weighting_scheme calc
_refine_ls_wR_factor_gt 0.4041
_refine_ls_wR_factor_ref 0.4562
_reflns_number_gt 2029
_reflns_number_total 4421
_reflns_threshold_expression >2sigma(I)
_cod_data_source_file nchem.1407-s2.cif
_cod_data_source_block jn1030
_cod_original_cell_volume 3600.9(13)
_cod_original_sg_symbol_H-M P-1
_cod_database_code 1551364

loop_
_symmetry_equiv_pos_as_xyz
'x, y, z'
'-x, -y, -z'

loop_
_atom_site_label
_atom_site_type_symbol
_atom_site_fract_x
_atom_site_fract_y
_atom_site_fract_z
_atom_site_U_iso_or_equiv
_atom_site_adp_type
_atom_site_occupancy
_atom_site_symmetry_multiplicity
_atom_site_calc_flag
_atom_site_refinement_flags
_atom_site_disorder_assembly
_atom_site_disorder_group
C1 C 0.6255(16) 0.3637(8) 0.2564(10) 0.041(7) Uiso 1 1 d G . .
N1 N 0.6944(17) 0.3280(7) 0.2949(11) 0.049(6) Uiso 1 1 d G . .
C2 C 0.7926(19) 0.3669(9) 0.3517(11) 0.071(9) Uiso 1 1 d G . .
H2 H 0.8398 0.3424 0.3781 0.085 Uiso 1 1 calc R . .
C3 C 0.822(2) 0.4415(9) 0.3700(11) 0.072(9) Uiso 1 1 d G . .
H3 H 0.8889 0.4681 0.4088 0.087 Uiso 1 1 calc R . .
C4 C 0.753(2) 0.4772(7) 0.3315(13) 0.064(9) Uiso 1 1 d G . .
H4 H 0.7728 0.5283 0.3439 0.077 Uiso 1 1 calc R . .
C5 C 0.6547(19) 0.4383(9) 0.2747(12) 0.067(9) Uiso 1 1 d G . .
H5 H 0.6075 0.4628 0.2483 0.080 Uiso 1 1 calc R . .
C6 C 0.523(2) 0.3224(15) 0.206(2) 0.048(7) Uiso 1 1 d . . .
H6 H 0.4693 0.3453 0.1797 0.057 Uiso 1 1 calc R . .
C7 C 0.4038(17) 0.2093(10) 0.1330(12) 0.052(8) Uiso 1 1 d G . .
C8 C 0.307(2) 0.1632(11) 0.1425(11) 0.082(10) Uiso 1 1 d G . .
H8 H 0.3085 0.1590 0.1871 0.099 Uiso 1 1 calc R . .
C9 C 0.2077(17) 0.1232(10) 0.0867(14) 0.083(10) Uiso 1 1 d G . .
H9 H 0.1415 0.0917 0.0932 0.099 Uiso 1 1 calc R . .
C10 C 0.2054(18) 0.1294(11) 0.0214(12) 0.070(9) Uiso 1 1 d G . .
H10 H 0.1376 0.1020 -0.0168 0.084 Uiso 1 1 calc R . .
C11 C 0.302(2) 0.1755(13) 0.0118(11) 0.102(12) Uiso 1 1 d G . .
H11 H 0.3007 0.1796 -0.0328 0.123 Uiso 1 1 calc R . .
C12 C 0.4015(18) 0.2154(10) 0.0676(14) 0.081(10) Uiso 1 1 d G . .
H12 H 0.4677 0.2469 0.0611 0.097 Uiso 1 1 calc R . .
C13 C 0.6155(16) 0.0659(11) 0.1376(12) 0.063(9) Uiso 1 1 d G . .
N3 N 0.5678(16) 0.1010(8) 0.2045(11) 0.055(6) Uiso 1 1 d G . .
C14 C 0.4728(17) 0.0644(11) 0.2268(11) 0.077(10) Uiso 1 1 d G . .
H14 H 0.4402 0.0884 0.2726 0.092 Uiso 1 1 calc R . .
C15 C 0.4254(17) -0.0073(11) 0.1823(14) 0.073(10) Uiso 1 1 d G . .
H15 H 0.3605 -0.0323 0.1976 0.088 Uiso 1 1 calc R . .
C16 C 0.473(2) -0.0424(8) 0.1154(13) 0.086(11) Uiso 1 1 d G . .
H16 H 0.4407 -0.0914 0.0849 0.103 Uiso 1 1 calc R . .
C17 C 0.568(2) -0.0058(11) 0.0930(10) 0.081(10) Uiso 1 1 d G . .
H17 H 0.6007 -0.0298 0.0473 0.097 Uiso 1 1 calc R . .
C18 C 0.720(3) 0.1069(17) 0.116(2) 0.069(9) Uiso 1 1 d . . .
H18 H 0.7567 0.0861 0.0715 0.083 Uiso 1 1 calc R . .
C19 C 0.8552(16) 0.2104(9) 0.1438(13) 0.064(9) Uiso 1 1 d G . .
C20 C 0.9488(19) 0.2582(10) 0.1983(10) 0.072(9) Uiso 1 1 d G . .
H20 H 0.9474 0.2619 0.2459 0.087 Uiso 1 1 calc R . .
C21 C 1.0446(16) 0.3007(9) 0.1832(11) 0.060(8) Uiso 1 1 d G . .
H21 H 1.1086 0.3335 0.2204 0.072 Uiso 1 1 calc R . .
C22 C 1.0468(16) 0.2954(9) 0.1135(12) 0.066(9) Uiso 1 1 d G . .
H22 H 1.1122 0.3244 0.1032 0.080 Uiso 1 1 calc R . .
C23 C 0.9531(19) 0.2475(10) 0.0590(10) 0.070(9) Uiso 1 1 d G . .
H23 H 0.9546 0.2439 0.0114 0.083 Uiso 1 1 calc R . .
C24 C 0.8573(16) 0.2050(9) 0.0742(11) 0.068(9) Uiso 1 1 d G . .
H24 H 0.7933 0.1723 0.0369 0.082 Uiso 1 1 calc R . .
C25 C 0.7256(13) 0.1914(8) 0.3853(11) 0.045(7) Uiso 1 1 d G . .
N5 N 0.7764(15) 0.1785(8) 0.3203(10) 0.049(6) Uiso 1 1 d G . .
C26 C 0.8963(16) 0.1404(9) 0.3030(10) 0.056(8) Uiso 1 1 d G . .
H26 H 0.9310 0.1316 0.2586 0.068 Uiso 1 1 calc R . .
C27 C 0.9654(13) 0.1151(9) 0.3506(11) 0.062(9) Uiso 1 1 d G . .
H27 H 1.0473 0.0890 0.3387 0.075 Uiso 1 1 calc R . .
C28 C 0.9146(16) 0.1280(9) 0.4156(11) 0.049(7) Uiso 1 1 d G . .
H28 H 0.9618 0.1107 0.4481 0.059 Uiso 1 1 calc R . .
C29 C 0.7947(17) 0.1661(10) 0.4329(9) 0.063(9) Uiso 1 1 d G . .
H29 H 0.7600 0.1749 0.4773 0.076 Uiso 1 1 calc R . .
C30 C 0.601(2) 0.2307(14) 0.397(2) 0.053(8) Uiso 1 1 d . . .
H30 H 0.5680 0.2451 0.4425 0.064 Uiso 1 1 calc R . .
C31 C 0.4196(15) 0.2879(10) 0.3681(15) 0.055(8) Uiso 1 1 d G . .
C32 C 0.2907(18) 0.2530(8) 0.3580(15) 0.066(9) Uiso 1 1 d G . .
H32 H 0.2819 0.2006 0.3400 0.079 Uiso 1 1 calc R . .
C33 C 0.1745(14) 0.2947(10) 0.3743(17) 0.072(9) Uiso 1 1 d G . .
H33 H 0.0864 0.2708 0.3674 0.087 Uiso 1 1 calc R . .
C34 C 0.1873(16) 0.3713(10) 0.4007(16) 0.078(10) Uiso 1 1 d G . .
H34 H 0.1080 0.3998 0.4118 0.094 Uiso 1 1 calc R . .
C35 C 0.3163(19) 0.4063(8) 0.4108(16) 0.074(10) Uiso 1 1 d G . .
H35 H 0.3250 0.4587 0.4288 0.089 Uiso 1 1 calc R . .
C36 C 0.4324(14) 0.3646(10) 0.3945(17) 0.070(9) Uiso 1 1 d G . .
H36 H 0.5205 0.3885 0.4014 0.085 Uiso 1 1 calc R . .
C37 C 0.7602(17) -0.1385(10) 0.2530(10) 0.056(8) Uiso 1 1 d G . .
N7 N 0.7099(16) -0.1675(7) 0.2981(11) 0.063(7) Uiso 1 1 d G . .
C38 C 0.6391(17) -0.1232(10) 0.3549(10) 0.054(8) Uiso 1 1 d G . .
H38 H 0.6047 -0.1430 0.3858 0.065 Uiso 1 1 calc R . .
C39 C 0.6186(19) -0.0499(10) 0.3666(11) 0.075(10) Uiso 1 1 d G . .
H39 H 0.5702 -0.0196 0.4054 0.091 Uiso 1 1 calc R . .
C40 C 0.6689(19) -0.0209(8) 0.3214(13) 0.085(11) Uiso 1 1 d G . .
H40 H 0.6548 0.0292 0.3294 0.103 Uiso 1 1 calc R . .
C41 C 0.7397(18) -0.0652(11) 0.2646(11) 0.060(8) Uiso 1 1 d G . .
H41 H 0.7740 -0.0454 0.2338 0.071 Uiso 1 1 calc R . .
C42 C 0.851(3) -0.1857(16) 0.203(2) 0.060(8) Uiso 1 1 d . . .
H42 H 0.8959 -0.1671 0.1741 0.072 Uiso 1 1 calc R . .
C43 C 0.9500(19) -0.2966(10) 0.1480(14) 0.081(10) Uiso 1 1 d G . .
C44 C 1.066(2) -0.3238(11) 0.1722(11) 0.055(8) Uiso 1 1 d G . .
H44 H 1.0947 -0.3057 0.2221 0.067 Uiso 1 1 calc R . .
C45 C 1.1398(16) -0.3776(11) 0.1235(14) 0.071(9) Uiso 1 1 d G . .
H45 H 1.2191 -0.3962 0.1401 0.086 Uiso 1 1 calc R . .
C46 C 1.098(2) -0.4042(11) 0.0506(13) 0.087(11) Uiso 1 1 d G . .
H46 H 1.1483 -0.4409 0.0173 0.104 Uiso 1 1 calc R . .
C47 C 0.982(2) -0.3770(13) 0.0264(12) 0.113(14) Uiso 1 1 d G . .
H47 H 0.9531 -0.3951 -0.0235 0.135 Uiso 1 1 calc R . .
C48 C 0.9080(17) -0.3232(12) 0.0751(15) 0.074(10) Uiso 1 1 d G . .
H48 H 0.8287 -0.3046 0.0586 0.089 Uiso 1 1 calc R . .
C49 C 0.7287(13) -0.3016(8) 0.3966(10) 0.051(8) Uiso 1 1 d G . .
N9 N 0.6500(15) -0.3108(8) 0.3333(10) 0.046(6) Uiso 1 1 d G . .
C50 C 0.5241(15) -0.3504(9) 0.3147(9) 0.059(8) Uiso 1 1 d G . .
H50 H 0.4703 -0.3566 0.2714 0.070 Uiso 1 1 calc R . .
C51 C 0.4769(13) -0.3808(9) 0.3594(11) 0.067(9) Uiso 1 1 d G . .
H51 H 0.3909 -0.4079 0.3467 0.081 Uiso 1 1 calc R . .
C52 C 0.5556(17) -0.3717(10) 0.4227(11) 0.064(9) Uiso 1 1 d G . .
H52 H 0.5233 -0.3925 0.4532 0.077 Uiso 1 1 calc R . .
C53 C 0.6815(17) -0.3321(10) 0.4413(9) 0.056(8) Uiso 1 1 d G . .
H53 H 0.7352 -0.3258 0.4846 0.068 Uiso 1 1 calc R . .
C54 C 0.862(3) -0.2648(16) 0.406(2) 0.056(8) Uiso 1 1 d . . .
H54 H 0.9206 -0.2537 0.4496 0.067 Uiso 1 1 calc R . .
C55 C 1.0214(14) -0.2025(9) 0.3721(16) 0.055(8) Uiso 1 1 d G . .
C56 C 1.1461(17) -0.2370(8) 0.3666(16) 0.057(8) Uiso 1 1 d G . .
H56 H 1.1472 -0.2891 0.3521 0.068 Uiso 1 1 calc R . .
C57 C 1.2693(14) -0.1954(10) 0.3824(18) 0.089(11) Uiso 1 1 d G . .
H57 H 1.3546 -0.2190 0.3786 0.107 Uiso 1 1 calc R . .
C58 C 1.2678(15) -0.1193(10) 0.4037(19) 0.088(11) Uiso 1 1 d G . .
H58 H 1.3520 -0.0908 0.4144 0.106 Uiso 1 1 calc R . .
C59 C 1.1430(19) -0.0847(8) 0.4092(18) 0.063(8) Uiso 1 1 d G . .
H59 H 1.1420 -0.0327 0.4237 0.075 Uiso 1 1 calc R . .
C60 C 1.0198(15) -0.1263(9) 0.3934(16) 0.080(10) Uiso 1 1 d G . .
H60 H 0.9346 -0.1027 0.3972 0.096 Uiso 1 1 calc R . .
C61 C 0.7319(16) -0.4308(10) 0.1526(11) 0.073(10) Uiso 1 1 d G . .
N11 N 0.8105(17) -0.3933(7) 0.2178(11) 0.057(7) Uiso 1 1 d G . .
C62 C 0.9118(17) -0.4295(9) 0.2419(10) 0.090(11) Uiso 1 1 d G . .
H62 H 0.9655 -0.4038 0.2864 0.108 Uiso 1 1 calc R . .
C63 C 0.9345(16) -0.5031(9) 0.2007(12) 0.051(7) Uiso 1 1 d G . .
H63 H 1.0038 -0.5279 0.2171 0.061 Uiso 1 1 calc R . .
C64 C 0.8560(18) -0.5406(8) 0.1355(11) 0.070(9) Uiso 1 1 d G . .
H64 H 0.8716 -0.5910 0.1074 0.084 Uiso 1 1 calc R . .
C65 C 0.7547(19) -0.5045(10) 0.1115(10) 0.070(9) Uiso 1 1 d G . .
H65 H 0.7010 -0.5301 0.0669 0.084 Uiso 1 1 calc R . .
C66 C 0.618(3) -0.3898(17) 0.135(2) 0.064(9) Uiso 1 1 d . . .
H66 H 0.5523 -0.4156 0.0951 0.077 Uiso 1 1 calc R . .
C67 C 0.5008(15) -0.2838(10) 0.1524(13) 0.063(9) Uiso 1 1 d G . .
C68 C 0.4710(17) -0.2939(9) 0.0813(12) 0.056(8) Uiso 1 1 d G . .
H68 H 0.5225 -0.3268 0.0454 0.068 Uiso 1 1 calc R . .
C69 C 0.3658(19) -0.2558(11) 0.0628(10) 0.076(10) Uiso 1 1 d G . .
H69 H 0.3455 -0.2626 0.0142 0.092 Uiso 1 1 calc R . .
C70 C 0.2905(14) -0.2076(9) 0.1153(13) 0.053(8) Uiso 1 1 d G . .
H70 H 0.2186 -0.1816 0.1026 0.064 Uiso 1 1 calc R . .
C71 C 0.3203(16) -0.1976(9) 0.1863(11) 0.051(8) Uiso 1 1 d G . .
H71 H 0.2688 -0.1647 0.2222 0.061 Uiso 1 1 calc R . .
C72 C 0.4254(19) -0.2357(11) 0.2049(10) 0.072(10) Uiso 1 1 d G . .
H72 H 0.4458 -0.2288 0.2534 0.087 Uiso 1 1 calc R . .
N2 N 0.495(2) 0.2523(12) 0.1911(17) 0.056(7) Uiso 1 1 d . . .
N4 N 0.753(2) 0.1680(13) 0.1602(17) 0.059(7) Uiso 1 1 d . . .
N6 N 0.536(2) 0.2467(12) 0.3524(16) 0.050(6) Uiso 1 1 d . . .
N8 N 0.871(2) -0.2484(13) 0.1973(17) 0.057(7) Uiso 1 1 d . . .
N10 N 0.903(2) -0.2473(13) 0.3584(18) 0.059(7) Uiso 1 1 d . . .
N12 N 0.606(2) -0.3231(13) 0.1702(17) 0.057(6) Uiso 1 1 d . . .
O1 O 0.954(3) 0.3228(17) 0.484(2) 0.128(10) Uiso 1 1 d . . .
O2 O 0.744(3) 0.3728(19) 0.530(3) 0.155(12) Uiso 1 1 d . . .
O3 O 0.940(4) 0.395(2) 0.603(3) 0.166(14) Uiso 1 1 d . . .
O4 O 0.909(2) 0.4484(15) 0.5250(19) 0.101(8) Uiso 1 1 d . . .
O5 O 0.449(2) 0.1753(12) 0.5107(16) 0.078(6) Uiso 1 1 d . . .
O6 O 0.231(2) 0.1309(13) 0.4608(18) 0.097(8) Uiso 1 1 d . . .
O7 O 0.395(2) 0.0487(13) 0.4745(17) 0.083(7) Uiso 1 1 d . . .
O8 O 0.414(3) 0.1009(17) 0.384(2) 0.128(10) Uiso 1 1 d . . .
O9 O 0.113(2) 0.0534(13) 0.2048(18) 0.096(8) Uiso 1 1 d . . .
O10 O 0.077(3) -0.0657(17) 0.197(2) 0.118(9) Uiso 1 1 d . . .
O11 O 0.106(3) -0.0542(15) 0.090(2) 0.114(9) Uiso 1 1 d . . .
O12 O -0.081(3) -0.0117(14) 0.146(2) 0.111(9) Uiso 1 1 d . . .
O13 O 0.370(2) -0.5223(15) 0.045(2) 0.113(9) Uiso 1 1 d . . .
O14 O 0.480(3) -0.5993(18) 0.100(2) 0.135(10) Uiso 1 1 d . . .
O15 O 0.259(3) -0.5671(17) 0.112(2) 0.128(10) Uiso 1 1 d . . .
O16 O 0.439(2) -0.4920(14) 0.1656(18) 0.091(7) Uiso 1 1 d . . .
Cl1 Cl 0.8797(8) 0.3921(5) 0.5460(8) 0.081(4) Uani 1 1 d . . .
Cl2 Cl 0.3691(7) 0.1131(4) 0.4564(6) 0.064(3) Uani 1 1 d . . .
Cl3 Cl 0.0509(9) -0.0183(5) 0.1620(7) 0.081(4) Uani 1 1 d . . .
Cl4 Cl 0.3759(10) -0.5430(5) 0.1113(8) 0.089(4) Uani 1 1 d . . .
Co1 Co 0.6403(3) 0.21350(19) 0.2552(3) 0.0587(18) Uani 1 1 d . . .
Co2 Co 0.7586(3) -0.27906(19) 0.2650(3) 0.0552(17) Uani 1 1 d . . .

loop_
_atom_site_aniso_label
_atom_site_aniso_U_11
_atom_site_aniso_U_22
_atom_site_aniso_U_33
_atom_site_aniso_U_23
_atom_site_aniso_U_13
_atom_site_aniso_U_12
Cl1 0.060(5) 0.057(5) 0.142(13) 0.058(7) 0.002(6) -0.008(4)
Cl2 0.054(5) 0.055(5) 0.080(10) 0.023(6) 0.019(4) 0.016(3)
Cl3 0.076(6) 0.082(6) 0.075(12) 0.017(7) 0.030(5) 0.002(5)
Cl4 0.083(6) 0.068(6) 0.102(13) 0.023(8) -0.001(6) -0.013(5)
Co1 0.050(2) 0.036(2) 0.098(5) 0.034(3) 0.015(2) 0.0109(16)
Co2 0.050(2) 0.036(2) 0.083(5) 0.026(3) 0.014(2) 0.0061(16)

loop_
_atom_type_symbol
_atom_type_description
_atom_type_scat_dispersion_real
_atom_type_scat_dispersion_imag
_atom_type_scat_source
C C 0.0033 0.0016 'International Tables Vol C Tables 4.2.6.8 and 6.1.1.4'
H H 0.0000 0.0000 'International Tables Vol C Tables 4.2.6.8 and 6.1.1.4'
N N 0.0061 0.0033 'International Tables Vol C Tables 4.2.6.8 and 6.1.1.4'
O O 0.0106 0.0060 'International Tables Vol C Tables 4.2.6.8 and 6.1.1.4'
Cl Cl 0.1484 0.1585 'International Tables Vol C Tables 4.2.6.8 and 6.1.1.4'
Co Co 0.3494 0.9721 'International Tables Vol C Tables 4.2.6.8 and 6.1.1.4'

loop_
_geom_angle_atom_site_label_1
_geom_angle_atom_site_label_2
_geom_angle_atom_site_label_3
_geom_angle
_geom_angle_site_symmetry_1
_geom_angle_site_symmetry_3
C6 C1 N1 115.6(15) . .
C6 C1 C5 124.2(15) . .
N1 C1 C5 120.0 . .
C1 N1 C2 120.0 . .
C1 N1 Co1 113.7(8) . .
C2 N1 Co1 126.3(8) . .
N1 C2 C3 120.0 . .
N1 C2 H2 120.0 . .
C3 C2 H2 120.0 . .
C4 C3 C2 120.0 . .
C4 C3 H3 120.0 . .
C2 C3 H3 120.0 . .
C3 C4 C5 120.0 . .
C3 C4 H4 120.0 . .
C5 C4 H4 120.0 . .
C4 C5 C1 120.0 . .
C4 C5 H5 120.0 . .
C1 C5 H5 120.0 . .
N2 C6 C1 123(2) . .
N2 C6 H6 118.7 . .
C1 C6 H6 118.7 . .
N2 C7 C8 119(2) . .
N2 C7 C12 121.3(19) . .
C8 C7 C12 120.0 . .
C7 C8 C9 120.0 . .
C7 C8 H8 120.0 . .
C9 C8 H8 120.0 . .
C8 C9 C10 120.0 . .
C8 C9 H9 120.0 . .
C10 C9 H9 120.0 . .
C11 C10 C9 120.0 . .
C11 C10 H10 120.0 . .
C9 C10 H10 120.0 . .
C10 C11 C12 120.0 . .
C10 C11 H11 120.0 . .
C12 C11 H11 120.0 . .
C11 C12 C7 120.0 . .
C11 C12 H12 120.0 . .
C7 C12 H12 120.0 . .
N3 C13 C17 120.0 . .
N3 C13 C18 118(2) . .
C17 C13 C18 122(2) . .
C14 N3 C13 120.0 . .
C14 N3 Co1 128.2(11) . .
C13 N3 Co1 111.5(11) . .
N3 C14 C15 120.0 . .
N3 C14 H14 120.0 . .
C15 C14 H14 120.0 . .
C16 C15 C14 120.0 . .
C16 C15 H15 120.0 . .
C14 C15 H15 120.0 . .
C15 C16 C17 120.0 . .
C15 C16 H16 120.0 . .
C17 C16 H16 120.0 . .
C16 C17 C13 120.0 . .
C16 C17 H17 120.0 . .
C13 C17 H17 120.0 . .
N4 C18 C13 115(4) . .
N4 C18 H18 122.5 . .
C13 C18 H18 122.5 . .
C20 C19 C24 120.0 . .
C20 C19 N4 119.9(18) . .
C24 C19 N4 120.1(18) . .
C19 C20 C21 120.0 . .
C19 C20 H20 120.0 . .
C21 C20 H20 120.0 . .
C22 C21 C20 120.0 . .
C22 C21 H21 120.0 . .
C20 C21 H21 120.0 . .
C21 C22 C23 120.0 . .
C21 C22 H22 120.0 . .
C23 C22 H22 120.0 . .
C24 C23 C22 120.0 . .
C24 C23 H23 120.0 . .
C22 C23 H23 120.0 . .
C23 C24 C19 120.0 . .
C23 C24 H24 120.0 . .
C19 C24 H24 120.0 . .
N5 C25 C29 120.0 . .
N5 C25 C30 114.9(19) . .
C29 C25 C30 125.1(19) . .
C26 N5 C25 120.0 . .
C26 N5 Co1 128.3(10) . .
C25 N5 Co1 111.4(10) . .
C27 C26 N5 120.0 . .
C27 C26 H26 120.0 . .
N5 C26 H26 120.0 . .
C26 C27 C28 120.0 . .
C26 C27 H27 120.0 . .
C28 C27 H27 120.0 . .
C27 C28 C29 120.0 . .
C27 C28 H28 120.0 . .
C29 C28 H28 120.0 . .
C28 C29 C25 120.0 . .
C28 C29 H29 120.0 . .
C25 C29 H29 120.0 . .
N6 C30 C25 124(3) . .
N6 C30 H30 117.9 . .
C25 C30 H30 117.9 . .
N6 C31 C32 120.3(14) . .
N6 C31 C36 119.7(14) . .
C32 C31 C36 120.0 . .
C33 C32 C31 120.0 . .
C33 C32 H32 120.0 . .
C31 C32 H32 120.0 . .
C32 C33 C34 120.0 . .
C32 C33 H33 120.0 . .
C34 C33 H33 120.0 . .
C35 C34 C33 120.0 . .
C35 C34 H34 120.0 . .
C33 C34 H34 120.0 . .
C34 C35 C36 120.0 . .
C34 C35 H35 120.0 . .
C36 C35 H35 120.0 . .
C35 C36 C31 120.0 . .
C35 C36 H36 120.0 . .
C31 C36 H36 120.0 . .
N7 C37 C41 120.0 . .
N7 C37 C42 115.1(19) . .
C41 C37 C42 124.1(19) . .
C37 N7 C38 120.0 . .
C37 N7 Co2 109.9(11) . .
C38 N7 Co2 130.1(11) . .
C39 C38 N7 120.0 . .
C39 C38 H38 120.0 . .
N7 C38 H38 120.0 . .
C40 C39 C38 120.0 . .
C40 C39 H39 120.0 . .
C38 C39 H39 120.0 . .
C39 C40 C41 120.0 . .
C39 C40 H40 120.0 . .
C41 C40 H40 120.0 . .
C40 C41 C37 120.0 . .
C40 C41 H41 120.0 . .
C37 C41 H41 120.0 . .
N8 C42 C37 122(3) . .
N8 C42 H42 119.1 . .
C37 C42 H42 119.1 . .
N8 C43 C44 119(2) . .
N8 C43 C48 120(2) . .
C44 C43 C48 120.0 . .
C45 C44 C43 120.0 . .
C45 C44 H44 120.0 . .
C43 C44 H44 120.0 . .
C44 C45 C46 120.0 . .
C44 C45 H45 120.0 . .
C46 C45 H45 120.0 . .
C45 C46 C47 120.0 . .
C45 C46 H46 120.0 . .
C47 C46 H46 120.0 . .
C48 C47 C46 120.0 . .
C48 C47 H47 120.0 . .
C46 C47 H47 120.0 . .
C47 C48 C43 120.0 . .
C47 C48 H48 120.0 . .
C43 C48 H48 120.0 . .
N9 C49 C53 120.0 . .
N9 C49 C54 114.3(18) . .
C53 C49 C54 125.5(18) . .
C50 N9 C49 120.0 . .
C50 N9 Co2 125.9(9) . .
C49 N9 Co2 113.0(9) . .
C51 C50 N9 120.0 . .
C51 C50 H50 120.0 . .
N9 C50 H50 120.0 . .
C50 C51 C52 120.0 . .
C50 C51 H51 120.0 . .
C52 C51 H51 120.0 . .
C53 C52 C51 120.0 . .
C53 C52 H52 120.0 . .
C51 C52 H52 120.0 . .
C52 C53 C49 120.0 . .
C52 C53 H53 120.0 . .
C49 C53 H53 120.0 . .
N10 C54 C49 121(3) . .
N10 C54 H54 119.7 . .
C49 C54 H54 119.7 . .
C56 C55 C60 120.0 . .
C56 C55 N10 116.7(14) . .
C60 C55 N10 123.3(14) . .
C55 C56 C57 120.0 . .
C55 C56 H56 120.0 . .
C57 C56 H56 120.0 . .
C56 C57 C58 120.0 . .
C56 C57 H57 120.0 . .
C58 C57 H57 120.0 . .
C59 C58 C57 120.0 . .
C59 C58 H58 120.0 . .
C57 C58 H58 120.0 . .
C58 C59 C60 120.0 . .
C58 C59 H59 120.0 . .
C60 C59 H59 120.0 . .
C59 C60 C55 120.0 . .
C59 C60 H60 120.0 . .
C55 C60 H60 120.0 . .
N11 C61 C65 120.0 . .
N11 C61 C66 116.0(19) . .
C65 C61 C66 123.8(18) . .
C61 N11 C62 120.0 . .
C61 N11 Co2 110.8(9) . .
C62 N11 Co2 129.1(9) . .
C63 C62 N11 120.0 . .
C63 C62 H62 120.0 . .
N11 C62 H62 120.0 . .
C62 C63 C64 120.0 . .
C62 C63 H63 120.0 . .
C64 C63 H63 120.0 . .
C63 C64 C65 120.0 . .
C63 C64 H64 120.0 . .
C65 C64 H64 120.0 . .
C64 C65 C61 120.0 . .
C64 C65 H65 120.0 . .
C61 C65 H65 120.0 . .
N12 C66 C61 122(3) . .
N12 C66 H66 119.0 . .
C61 C66 H66 119.0 . .
C68 C67 C72 120.0 . .
C68 C67 N12 119(2) . .
C72 C67 N12 121(2) . .
C69 C68 C67 120.0 . .
C69 C68 H68 120.0 . .
C67 C68 H68 120.0 . .
C68 C69 C70 120.0 . .
C68 C69 H69 120.0 . .
C70 C69 H69 120.0 . .
C71 C70 C69 120.0 . .
C71 C70 H70 120.0 . .
C69 C70 H70 120.0 . .
C72 C71 C70 120.0 . .
C72 C71 H71 120.0 . .
C70 C71 H71 120.0 . .
C71 C72 C67 120.0 . .
C71 C72 H72 120.0 . .
C67 C72 H72 120.0 . .
C6 N2 C7 121(2) . .
C6 N2 Co1 110.5(18) . .
C7 N2 Co1 127.1(15) . .
C18 N4 C19 118(3) . .
C18 N4 Co1 118(3) . .
C19 N4 Co1 123.4(18) . .
C30 N6 C31 121(3) . .
C30 N6 Co1 111(2) . .
C31 N6 Co1 127.5(18) . .
C42 N8 C43 124(3) . .
C42 N8 Co2 113(2) . .
C43 N8 Co2 123.0(17) . .
C54 N10 C55 120(3) . .
C54 N10 Co2 114(2) . .
C55 N10 Co2 125(2) . .
C66 N12 C67 122(3) . .
C66 N12 Co2 112(2) . .
C67 N12 Co2 125.9(18) . .
O3 Cl1 O2 120(3) . .
O3 Cl1 O4 117(2) . .
O2 Cl1 O4 109.1(17) . .
O3 Cl1 O1 103(2) . .
O2 Cl1 O1 104(2) . .
O4 Cl1 O1 99.7(19) . .
O6 Cl2 O5 106.6(16) . .
O6 Cl2 O7 110.5(13) . .
O5 Cl2 O7 107.0(13) . .
O6 Cl2 O8 111.7(17) . .
O5 Cl2 O8 108.9(16) . .
O7 Cl2 O8 111.9(16) . .
O12 Cl3 O10 114.0(17) . .
O12 Cl3 O9 108.8(17) . .
O10 Cl3 O9 109.8(19) . .
O12 Cl3 O11 105(2) . .
O10 Cl3 O11 106.5(19) . .
O9 Cl3 O11 113.1(17) . .
O15 Cl4 O16 122(3) . .
O15 Cl4 O14 112.6(18) . .
O16 Cl4 O14 97.6(17) . .
O15 Cl4 O13 107(2) . .
O16 Cl4 O13 110.1(17) . .
O14 Cl4 O13 106(2) . .
N5 Co1 N1 102.2(6) . .
N5 Co1 N3 85.6(6) . .
N1 Co1 N3 172.2(7) . .
N5 Co1 N6 78.4(8) . .
N1 Co1 N6 83.4(8) . .
N3 Co1 N6 99.1(8) . .
N5 Co1 N4 95.8(8) . .
N1 Co1 N4 102.1(8) . .
N3 Co1 N4 76.1(8) . .
N6 Co1 N4 172.9(8) . .
N5 Co1 N2 177.9(10) . .
N1 Co1 N2 77.0(7) . .
N3 Co1 N2 95.3(7) . .
N6 Co1 N2 99.6(10) . .
N4 Co1 N2 86.2(10) . .
N7 Co2 N8 79.5(9) . .
N7 Co2 N9 101.3(7) . .
N8 Co2 N9 178.8(8) . .
N7 Co2 N10 88.4(8) . .
N8 Co2 N10 101.2(10) . .
N9 Co2 N10 78.0(9) . .
N7 Co2 N11 172.7(8) . .
N8 Co2 N11 94.2(9) . .
N9 Co2 N11 85.1(7) . .
N10 Co2 N11 96.5(8) . .
N7 Co2 N12 96.8(8) . .
N8 Co2 N12 83.2(10) . .
N9 Co2 N12 97.5(8) . .
N10 Co2 N12 173.7(9) . .
N11 Co2 N12 78.6(8) . .

loop_
_geom_bond_atom_site_label_1
_geom_bond_atom_site_label_2
_geom_bond_distance
_geom_bond_site_symmetry_2
C1 C6 1.37(3) .
C1 N1 1.3900 .
C1 C5 1.3900 .
N1 C2 1.3900 .
N1 Co1 2.120(12) .
C2 C3 1.3900 .
C2 H2 0.9500 .
C3 C4 1.3900 .
C3 H3 0.9500 .
C4 C5 1.3900 .
C4 H4 0.9500 .
C5 H5 0.9500 .
C6 N2 1.32(3) .
C6 H6 0.9500 .
C7 N2 1.38(3) .
C7 C8 1.3900 .
C7 C12 1.3900 .
C8 C9 1.3900 .
C8 H8 0.9500 .
C9 C10 1.3900 .
C9 H9 0.9500 .
C10 C11 1.3900 .
C10 H10 0.9500 .
C11 C12 1.3900 .
C11 H11 0.9500 .
C12 H12 0.9500 .
C13 N3 1.3900 .
C13 C17 1.3900 .
C13 C18 1.50(3) .
N3 C14 1.3900 .
N3 Co1 2.127(14) .
C14 C15 1.3900 .
C14 H14 0.9500 .
C15 C16 1.3900 .
C15 H15 0.9500 .
C16 C17 1.3900 .
C16 H16 0.9500 .
C17 H17 0.9500 .
C18 N4 1.20(4) .
C18 H18 0.9500 .
C19 C20 1.3900 .
C19 C24 1.3900 .
C19 N4 1.45(3) .
C20 C21 1.3900 .
C20 H20 0.9500 .
C21 C22 1.3900 .
C21 H21 0.9500 .
C22 C23 1.3900 .
C22 H22 0.9500 .
C23 C24 1.3900 .
C23 H23 0.9500 .
C24 H24 0.9500 .
C25 N5 1.3900 .
C25 C29 1.3900 .
C25 C30 1.43(3) .
N5 C26 1.3900 .
N5 Co1 2.109(13) .
C26 C27 1.3900 .
C26 H26 0.9500 .
C27 C28 1.3900 .
C27 H27 0.9500 .
C28 C29 1.3900 .
C28 H28 0.9500 .
C29 H29 0.9500 .
C30 N6 1.21(3) .
C30 H30 0.9500 .
C31 N6 1.39(2) .
C31 C32 1.3900 .
C31 C36 1.3900 .
C32 C33 1.3900 .
C32 H32 0.9500 .
C33 C34 1.3900 .
C33 H33 0.9500 .
C34 C35 1.3900 .
C34 H34 0.9500 .
C35 C36 1.3900 .
C35 H35 0.9500 .
C36 H36 0.9500 .
C37 N7 1.3900 .
C37 C41 1.3900 .
C37 C42 1.45(4) .
N7 C38 1.3900 .
N7 Co2 2.102(13) .
C38 C39 1.3900 .
C38 H38 0.9500 .
C39 C40 1.3900 .
C39 H39 0.9500 .
C40 C41 1.3900 .
C40 H40 0.9500 .
C41 H41 0.9500 .
C42 N8 1.22(3) .
C42 H42 0.9500 .
C43 N8 1.38(3) .
C43 C44 1.3900 .
C43 C48 1.3900 .
C44 C45 1.3900 .
C44 H44 0.9500 .
C45 C46 1.3900 .
C45 H45 0.9500 .
C46 C47 1.3900 .
C46 H46 0.9500 .
C47 C48 1.3900 .
C47 H47 0.9500 .
C48 H48 0.9500 .
C49 N9 1.3900 .
C49 C53 1.3900 .
C49 C54 1.45(3) .
N9 C50 1.3900 .
N9 Co2 2.109(16) .
C50 C51 1.3900 .
C50 H50 0.9500 .
C51 C52 1.3900 .
C51 H51 0.9500 .
C52 C53 1.3900 .
C52 H52 0.9500 .
C53 H53 0.9500 .
C54 N10 1.26(4) .
C54 H54 0.9500 .
C55 C56 1.3900 .
C55 C60 1.3900 .
C55 N10 1.39(2) .
C56 C57 1.3900 .
C56 H56 0.9500 .
C57 C58 1.3900 .
C57 H57 0.9500 .
C58 C59 1.3900 .
C58 H58 0.9500 .
C59 C60 1.3900 .
C59 H59 0.9500 .
C60 H60 0.9500 .
C61 N11 1.3900 .
C61 C65 1.3900 .
C61 C66 1.48(3) .
N11 C62 1.3900 .
N11 Co2 2.154(14) .
C62 C63 1.3900 .
C62 H62 0.9500 .
C63 C64 1.3900 .
C63 H63 0.9500 .
C64 C65 1.3900 .
C64 H64 0.9500 .
C65 H65 0.9500 .
C66 N12 1.24(4) .
C66 H66 0.9500 .
C67 C68 1.3900 .
C67 C72 1.3900 .
C67 N12 1.40(2) .
C68 C69 1.3900 .
C68 H68 0.9500 .
C69 C70 1.3900 .
C69 H69 0.9500 .
C70 C71 1.3900 .
C70 H70 0.9500 .
C71 C72 1.3900 .
C71 H71 0.9500 .
C72 H72 0.9500 .
N2 Co1 2.19(2) .
N4 Co1 2.19(3) .
N6 Co1 2.18(3) .
N8 Co2 2.11(3) .
N10 Co2 2.14(3) .
N12 Co2 2.20(3) .
O1 Cl1 1.67(4) .
O2 Cl1 1.35(3) .
O3 Cl1 1.23(5) .
O4 Cl1 1.38(3) .
O5 Cl2 1.44(2) .
O6 Cl2 1.39(2) .
O7 Cl2 1.48(2) .
O8 Cl2 1.51(4) .
O9 Cl3 1.43(3) .
O10 Cl3 1.41(3) .
O11 Cl3 1.50(4) .
O12 Cl3 1.32(2) .
O13 Cl4 1.57(4) .
O14 Cl4 1.48(3) .
O15 Cl4 1.24(3) .
O16 Cl4 1.27(3) .

loop_
_geom_torsion_atom_site_label_1
_geom_torsion_atom_site_label_2
_geom_torsion_atom_site_label_3
_geom_torsion_atom_site_label_4
_geom_torsion
_geom_torsion_site_symmetry_1
_geom_torsion_site_symmetry_2
_geom_torsion_site_symmetry_3
_geom_torsion_site_symmetry_4
C6 C1 N1 C2 -175(2) . . . .
C5 C1 N1 C2 0.0 . . . .
C6 C1 N1 Co1 8(2) . . . .
C5 C1 N1 Co1 -177.5(13) . . . .
C1 N1 C2 C3 0.0 . . . .
Co1 N1 C2 C3 177.2(15) . . . .
N1 C2 C3 C4 0.0 . . . .
C2 C3 C4 C5 0.0 . . . .
C3 C4 C5 C1 0.0 . . . .
C6 C1 C5 C4 174(2) . . . .
N1 C1 C5 C4 0.0 . . . .
N1 C1 C6 N2 -3(4) . . . .
C5 C1 C6 N2 -178(2) . . . .
N2 C7 C8 C9 175.5(19) . . . .
C12 C7 C8 C9 0.0 . . . .
C7 C8 C9 C10 0.0 . . . .
C8 C9 C10 C11 0.0 . . . .
C9 C10 C11 C12 0.0 . . . .
C10 C11 C12 C7 0.0 . . . .
N2 C7 C12 C11 -175.4(19) . . . .
C8 C7 C12 C11 0.0 . . . .
C17 C13 N3 C14 0.0 . . . .
C18 C13 N3 C14 -178.9(18) . . . .
C17 C13 N3 Co1 -173.5(9) . . . .
C18 C13 N3 Co1 7.5(16) . . . .
C13 N3 C14 C15 0.0 . . . .
Co1 N3 C14 C15 172.3(11) . . . .
N3 C14 C15 C16 0.0 . . . .
C14 C15 C16 C17 0.0 . . . .
C15 C16 C17 C13 0.0 . . . .
N3 C13 C17 C16 0.0 . . . .
C18 C13 C17 C16 178.9(19) . . . .
N3 C13 C18 N4 0(3) . . . .
C17 C13 C18 N4 -179.2(19) . . . .
C24 C19 C20 C21 0.0 . . . .
N4 C19 C20 C21 -177.9(17) . . . .
C19 C20 C21 C22 0.0 . . . .
C20 C21 C22 C23 0.0 . . . .
C21 C22 C23 C24 0.0 . . . .
C22 C23 C24 C19 0.0 . . . .
C20 C19 C24 C23 0.0 . . . .
N4 C19 C24 C23 177.9(17) . . . .
C29 C25 N5 C26 0.0 . . . .
C30 C25 N5 C26 -179.6(16) . . . .
C29 C25 N5 Co1 174.3(9) . . . .
C30 C25 N5 Co1 -5.3(15) . . . .
C25 N5 C26 C27 0.0 . . . .
Co1 N5 C26 C27 -173.2(10) . . . .
N5 C26 C27 C28 0.0 . . . .
C26 C27 C28 C29 0.0 . . . .
C27 C28 C29 C25 0.0 . . . .
N5 C25 C29 C28 0.0 . . . .
C30 C25 C29 C28 179.6(18) . . . .
N5 C25 C30 N6 6(3) . . . .
C29 C25 C30 N6 -173.3(18) . . . .
N6 C31 C32 C33 180(2) . . . .
C36 C31 C32 C33 0.0 . . . .
C31 C32 C33 C34 0.0 . . . .
C32 C33 C34 C35 0.0 . . . .
C33 C34 C35 C36 0.0 . . . .
C34 C35 C36 C31 0.0 . . . .
N6 C31 C36 C35 -180(2) . . . .
C32 C31 C36 C35 0.0 . . . .
C41 C37 N7 C38 0.0 . . . .
C42 C37 N7 C38 170(2) . . . .
C41 C37 N7 Co2 179.9(10) . . . .
C42 C37 N7 Co2 -9.6(16) . . . .
C37 N7 C38 C39 0.0 . . . .
Co2 N7 C38 C39 -179.8(12) . . . .
N7 C38 C39 C40 0.0 . . . .
C38 C39 C40 C41 0.0 . . . .
C39 C40 C41 C37 0.0 . . . .
N7 C37 C41 C40 0.0 . . . .
C42 C37 C41 C40 -170(2) . . . .
N7 C37 C42 N8 6(3) . . . .
C41 C37 C42 N8 176(2) . . . .
N8 C43 C44 C45 174.1(19) . . . .
C48 C43 C44 C45 0.0 . . . .
C43 C44 C45 C46 0.0 . . . .
C44 C45 C46 C47 0.0 . . . .
C45 C46 C47 C48 0.0 . . . .
C46 C47 C48 C43 0.0 . . . .
N8 C43 C48 C47 -174(2) . . . .
C44 C43 C48 C47 0.0 . . . .
C53 C49 N9 C50 0.0 . . . .
C54 C49 N9 C50 175.0(18) . . . .
C53 C49 N9 Co2 -168.4(11) . . . .
C54 C49 N9 Co2 6.6(17) . . . .
C49 N9 C50 C51 0.0 . . . .
Co2 N9 C50 C51 166.8(12) . . . .
N9 C50 C51 C52 0.0 . . . .
C50 C51 C52 C53 0.0 . . . .
C51 C52 C53 C49 0.0 . . . .
N9 C49 C53 C52 0.0 . . . .
C54 C49 C53 C52 -174(2) . . . .
N9 C49 C54 N10 -4(4) . . . .
C53 C49 C54 N10 171(2) . . . .
C60 C55 C56 C57 0.0 . . . .
N10 C55 C56 C57 -177(3) . . . .
C55 C56 C57 C58 0.0 . . . .
C56 C57 C58 C59 0.0 . . . .
C57 C58 C59 C60 0.0 . . . .
C58 C59 C60 C55 0.0 . . . .
C56 C55 C60 C59 0.0 . . . .
N10 C55 C60 C59 177(3) . . . .
C65 C61 N11 C62 0.0 . . . .
C66 C61 N11 C62 174(2) . . . .
C65 C61 N11 Co2 176.5(11) . . . .
C66 C61 N11 Co2 -9.0(18) . . . .
C61 N11 C62 C63 0.0 . . . .
Co2 N11 C62 C63 -175.8(13) . . . .
N11 C62 C63 C64 0.0 . . . .
C62 C63 C64 C65 0.0 . . . .
C63 C64 C65 C61 0.0 . . . .
N11 C61 C65 C64 0.0 . . . .
C66 C61 C65 C64 -174(2) . . . .
N11 C61 C66 N12 10(4) . . . .
C65 C61 C66 N12 -175(3) . . . .
C72 C67 C68 C69 0.0 . . . .
N12 C67 C68 C69 179.4(16) . . . .
C67 C68 C69 C70 0.0 . . . .
C68 C69 C70 C71 0.0 . . . .
C69 C70 C71 C72 0.0 . . . .
C70 C71 C72 C67 0.0 . . . .
C68 C67 C72 C71 0.0 . . . .
N12 C67 C72 C71 -179.4(17) . . . .
C1 C6 N2 C7 -171(3) . . . .
C1 C6 N2 Co1 -3(4) . . . .
C8 C7 N2 C6 -135(2) . . . .
C12 C7 N2 C6 40(3) . . . .
C8 C7 N2 Co1 58(3) . . . .
C12 C7 N2 Co1 -126.4(19) . . . .
C13 C18 N4 C19 178.7(17) . . . .
C13 C18 N4 Co1 -7(3) . . . .
C20 C19 N4 C18 -145(2) . . . .
C24 C19 N4 C18 37(3) . . . .
C20 C19 N4 Co1 41.0(19) . . . .
C24 C19 N4 Co1 -137.0(14) . . . .
C25 C30 N6 C31 -177.0(19) . . . .
C25 C30 N6 Co1 -3(3) . . . .
C32 C31 N6 C30 -89(3) . . . .
C36 C31 N6 C30 90(3) . . . .
C32 C31 N6 Co1 98(2) . . . .
C36 C31 N6 Co1 -82(2) . . . .
C37 C42 N8 C43 176(2) . . . .
C37 C42 N8 Co2 1(3) . . . .
C44 C43 N8 C42 119(3) . . . .
C48 C43 N8 C42 -67(3) . . . .
C44 C43 N8 Co2 -66(2) . . . .
C48 C43 N8 Co2 108.4(19) . . . .
C49 C54 N10 C55 170.4(19) . . . .
C49 C54 N10 Co2 -1(4) . . . .
C56 C55 N10 C54 82(3) . . . .
C60 C55 N10 C54 -95(3) . . . .
C56 C55 N10 Co2 -107.5(19) . . . .
C60 C55 N10 Co2 75(3) . . . .
C61 C66 N12 C67 178(2) . . . .
C61 C66 N12 Co2 -6(4) . . . .
C68 C67 N12 C66 -45(4) . . . .
C72 C67 N12 C66 134(3) . . . .
C68 C67 N12 Co2 139.3(16) . . . .
C72 C67 N12 Co2 -41(2) . . . .
C26 N5 Co1 N1 -102.9(10) . . . .
C25 N5 Co1 N1 83.4(9) . . . .
C26 N5 Co1 N3 76.4(10) . . . .
C25 N5 Co1 N3 -97.3(9) . . . .
C26 N5 Co1 N6 176.6(10) . . . .
C25 N5 Co1 N6 2.9(9) . . . .
C26 N5 Co1 N4 0.8(11) . . . .
C25 N5 Co1 N4 -172.8(9) . . . .
C26 N5 Co1 N2 -169(18) . . . .
C25 N5 Co1 N2 17(19) . . . .
C1 N1 Co1 N5 175.1(11) . . . .
C2 N1 Co1 N5 -2.2(13) . . . .
C1 N1 Co1 N3 1(7) . . . .
C2 N1 Co1 N3 -177(6) . . . .
C1 N1 Co1 N6 -108.3(12) . . . .
C2 N1 Co1 N6 74.4(13) . . . .
C1 N1 Co1 N4 76.4(12) . . . .
C2 N1 Co1 N4 -100.9(13) . . . .
C1 N1 Co1 N2 -6.8(12) . . . .
C2 N1 Co1 N2 175.9(15) . . . .
C14 N3 Co1 N5 82.1(11) . . . .
C13 N3 Co1 N5 -105.0(9) . . . .
C14 N3 Co1 N1 -103(6) . . . .
C13 N3 Co1 N1 69(6) . . . .
C14 N3 Co1 N6 4.6(11) . . . .
C13 N3 Co1 N6 177.5(9) . . . .
C14 N3 Co1 N4 179.2(11) . . . .
C13 N3 Co1 N4 -7.9(9) . . . .
C14 N3 Co1 N2 -96.0(12) . . . .
C13 N3 Co1 N2 76.9(11) . . . .
C30 N6 Co1 N5 0.1(18) . . . .
C31 N6 Co1 N5 173.2(18) . . . .
C30 N6 Co1 N1 -103.8(18) . . . .
C31 N6 Co1 N1 69.3(17) . . . .
C30 N6 Co1 N3 83.7(18) . . . .
C31 N6 Co1 N3 -103.2(17) . . . .
C30 N6 Co1 N4 37(8) . . . .
C31 N6 Co1 N4 -150(6) . . . .
C30 N6 Co1 N2 -179.3(18) . . . .
C31 N6 Co1 N2 -6.3(19) . . . .
C18 N4 Co1 N5 93(2) . . . .
C19 N4 Co1 N5 -93.4(17) . . . .
C18 N4 Co1 N1 -163(2) . . . .
C19 N4 Co1 N1 10.4(18) . . . .
C18 N4 Co1 N3 9(2) . . . .
C19 N4 Co1 N3 -177.4(18) . . . .
C18 N4 Co1 N6 57(8) . . . .
C19 N4 Co1 N6 -129(6) . . . .
C18 N4 Co1 N2 -87(2) . . . .
C19 N4 Co1 N2 86.2(18) . . . .
C6 N2 Co1 N5 72(19) . . . .
C7 N2 Co1 N5 -120(18) . . . .
C6 N2 Co1 N1 5(2) . . . .
C7 N2 Co1 N1 173(3) . . . .
C6 N2 Co1 N3 -174(2) . . . .
C7 N2 Co1 N3 -6(3) . . . .
C6 N2 Co1 N6 86(2) . . . .
C7 N2 Co1 N6 -106(2) . . . .
C6 N2 Co1 N4 -98(2) . . . .
C7 N2 Co1 N4 69(2) . . . .
C37 N7 Co2 N8 7.7(9) . . . .
C38 N7 Co2 N8 -172.4(13) . . . .
C37 N7 Co2 N9 -173.1(8) . . . .
C38 N7 Co2 N9 6.7(12) . . . .
C37 N7 Co2 N10 109.4(10) . . . .
C38 N7 Co2 N10 -70.7(13) . . . .
C37 N7 Co2 N11 -23(5) . . . .
C38 N7 Co2 N11 157(5) . . . .
C37 N7 Co2 N12 -74.1(10) . . . .
C38 N7 Co2 N12 105.8(13) . . . .
C42 N8 Co2 N7 -5(2) . . . .
C43 N8 Co2 N7 180(2) . . . .
C42 N8 Co2 N9 -138(46) . . . .
C43 N8 Co2 N9 46(48) . . . .
C42 N8 Co2 N10 -91(2) . . . .
C43 N8 Co2 N10 93(2) . . . .
C42 N8 Co2 N11 171(2) . . . .
C43 N8 Co2 N11 -4(2) . . . .
C42 N8 Co2 N12 93(2) . . . .
C43 N8 Co2 N12 -82(2) . . . .
C50 N9 Co2 N7 101.1(10) . . . .
C49 N9 Co2 N7 -91.4(9) . . . .
C50 N9 Co2 N8 -126(47) . . . .
C49 N9 Co2 N8 42(47) . . . .
C50 N9 Co2 N10 -173.1(11) . . . .
C49 N9 Co2 N10 -5.5(10) . . . .
C50 N9 Co2 N11 -75.3(10) . . . .
C49 N9 Co2 N11 92.3(9) . . . .
C50 N9 Co2 N12 2.5(11) . . . .
C49 N9 Co2 N12 170.1(9) . . . .
C54 N10 Co2 N7 105(2) . . . .
C55 N10 Co2 N7 -66(2) . . . .
C54 N10 Co2 N8 -176(2) . . . .
C55 N10 Co2 N8 13(2) . . . .
C54 N10 Co2 N9 4(2) . . . .
C55 N10 Co2 N9 -167(2) . . . .
C54 N10 Co2 N11 -80(2) . . . .
C55 N10 Co2 N11 109(2) . . . .
C54 N10 Co2 N12 -41(11) . . . .
C55 N10 Co2 N12 148(9) . . . .
C61 N11 Co2 N7 -47(5) . . . .
C62 N11 Co2 N7 129(5) . . . .
C61 N11 Co2 N8 -77.4(11) . . . .
C62 N11 Co2 N8 98.7(12) . . . .
C61 N11 Co2 N9 103.5(9) . . . .
C62 N11 Co2 N9 -80.3(11) . . . .
C61 N11 Co2 N10 -179.2(11) . . . .
C62 N11 Co2 N10 -3.0(13) . . . .
C61 N11 Co2 N12 4.9(11) . . . .
C62 N11 Co2 N12 -179.0(13) . . . .
C66 N12 Co2 N7 175(3) . . . .
C67 N12 Co2 N7 -10(2) . . . .
C66 N12 Co2 N8 96(3) . . . .
C67 N12 Co2 N8 -88(2) . . . .
C66 N12 Co2 N9 -83(3) . . . .
C67 N12 Co2 N9 93(2) . . . .
C66 N12 Co2 N10 -39(11) . . . .
C67 N12 Co2 N10 136(9) . . . .
C66 N12 Co2 N11 0(3) . . . .
C67 N12 Co2 N11 176(2) . . . .
